data_4502721
loop_
_publ_author_name
'Chen, Jing'
'Kampf, Jeff W.'
'McNeil, Anne J.'

_publ_section_title
;
 Comparing molecular gelators and nongelators based on solubilities and
 solid-state interactions.
;
_journal_issue 16
_journal_name_full 'Langmuir : the ACS journal of surfaces and colloids'
_journal_page_first 13076
_journal_page_last 13080
_journal_paper_doi 10.1021/la102500u
_journal_volume 26
_journal_year 2010
_chemical_formula_moiety 'C19 H15 N3 O2'
_chemical_formula_sum 'C19 H15 N3 O2'
_chemical_formula_weight 317.34
_chemical_name_systematic
;
 ?
;
_space_group_IT_number 2
_symmetry_cell_setting triclinic
_symmetry_space_group_name_Hall '-P 1'
_symmetry_space_group_name_H-M 'P -1'
_atom_sites_solution_hydrogens geom
_atom_sites_solution_primary direct
_atom_sites_solution_secondary difmap
_audit_creation_method SHELXL-97
_cell_angle_alpha 115.248(4)
_cell_angle_beta 91.868(4)
_cell_angle_gamma 94.790(4)
_cell_formula_units_Z 2
_cell_length_a 8.5274(19)
_cell_length_b 10.012(2)
_cell_length_c 10.543(2)
_cell_measurement_reflns_used 9962
_cell_measurement_temperature 85(2)
_cell_measurement_theta_max 28.27
_cell_measurement_theta_min 2.26
_cell_volume 809.0(3)
_computing_cell_refinement 'Bruker SMART'
_computing_data_collection 'Bruker SMART-APEX'
_computing_data_reduction 'Bruker SAINT'
_computing_molecular_graphics 'Bruker SHELXTL'
_computing_publication_material 'Bruker SHELXTL'
_computing_structure_refinement 'Bruker SHELXTL'
_computing_structure_solution 'Bruker SHELXTL'
_diffrn_ambient_temperature 85(2)
_diffrn_measured_fraction_theta_full 0.998
_diffrn_measured_fraction_theta_max 0.998
_diffrn_measurement_device_type 'CCD area detector'
_diffrn_measurement_method 'phi and omega scans'
_diffrn_radiation_monochromator graphite
_diffrn_radiation_source 'fine-focus sealed tube'
_diffrn_radiation_type MoK\a
_diffrn_radiation_wavelength 0.71073
_diffrn_reflns_av_R_equivalents 0.0284
_diffrn_reflns_av_sigmaI/netI 0.0178
_diffrn_reflns_limit_h_max 11
_diffrn_reflns_limit_h_min -11
_diffrn_reflns_limit_k_max 13
_diffrn_reflns_limit_k_min -13
_diffrn_reflns_limit_l_max 14
_diffrn_reflns_limit_l_min -14
_diffrn_reflns_number 23787
_diffrn_reflns_theta_full 28.32
_diffrn_reflns_theta_max 28.32
_diffrn_reflns_theta_min 2.14
_exptl_absorpt_coefficient_mu 0.087
_exptl_absorpt_correction_T_max 0.9896
_exptl_absorpt_correction_T_min 0.9627
_exptl_absorpt_correction_type multi-scan
_exptl_absorpt_process_details
;
  Blessing, R. Acta Cryst. (1995) A51 33-38.
  Sheldrick, G.  SADABS (Version 2008/1) Bruker AXS area
  detector absorption and other corrections, University of
  Gottingen, Germany 2008.
;
_exptl_crystal_colour yellow
_exptl_crystal_density_diffrn 1.303
_exptl_crystal_density_method 'not measured'
_exptl_crystal_description block
_exptl_crystal_F_000 332
_exptl_crystal_size_max 0.44
_exptl_crystal_size_mid 0.23
_exptl_crystal_size_min 0.12
_refine_diff_density_max 0.271
_refine_diff_density_min -0.415
_refine_diff_density_rms 0.125
_refine_ls_extinction_method none
_refine_ls_goodness_of_fit_ref 1.080
_refine_ls_hydrogen_treatment constr
_refine_ls_matrix_type full
_refine_ls_number_parameters 221
_refine_ls_number_reflns 4036
_refine_ls_number_restraints 0
_refine_ls_restrained_S_all 1.080
_refine_ls_R_factor_all 0.0525
_refine_ls_R_factor_gt 0.0477
_refine_ls_shift/su_max 0.002
_refine_ls_shift/su_mean 0.000
_refine_ls_structure_factor_coef Fsqd
_refine_ls_weighting_details 'calc w=1/[\s^2^(Fo^2^)+(0.0761P)^2^+0.3003P] where P=(Fo^2^+2Fc^2^)/3'
_refine_ls_weighting_scheme calc
_refine_ls_wR_factor_gt 0.1384
_refine_ls_wR_factor_ref 0.1430
_reflns_number_gt 3554
_reflns_number_total 4036
_reflns_threshold_expression >2sigma(I)
_cod_data_source_file la102500u_si_004.cif
_cod_data_source_block jcb181
_cod_depositor_comments
;
The following automatic conversions were performed:

'_symmetry_cell_setting' value 'Triclinic' changed to 'triclinic'
according to /home/saulius/struct/CIF-dictionaries/cif_core.dic
dictionary named 'cif_core.dic' version 2.4.2 from 2011-04-26.

Automatic conversion script
Id: cif_fix_values 1715 2011-07-08 13:25:40Z adriana 
;
_cod_original_cell_volume 808.9(3)
_cod_original_sg_symbol_H-M P-1
_cod_database_code 4502721

loop_
_symmetry_equiv_pos_as_xyz
'x, y, z'
'-x, -y, -z'

loop_
_atom_site_label
_atom_site_type_symbol
_atom_site_fract_x
_atom_site_fract_y
_atom_site_fract_z
_atom_site_U_iso_or_equiv
_atom_site_adp_type
_atom_site_occupancy
_atom_site_symmetry_multiplicity
_atom_site_calc_flag
_atom_site_refinement_flags
O1 O 0.31889(10) -0.25400(9) -0.02250(9) 0.0238(2) Uani 1 1 d .
O2 O 0.35552(10) 0.26239(9) 0.20435(9) 0.0225(2) Uani 1 1 d .
N1 N 1.06307(11) -0.01180(11) 0.81397(10) 0.0188(2) Uani 1 1 d .
N2 N 0.78696(14) -0.38089(13) 0.38816(12) 0.0313(3) Uani 1 1 d .
N3 N 0.84644(14) 0.38369(13) 0.74871(13) 0.0317(3) Uani 1 1 d .
C1 C 1.02247(13) 0.11901(13) 0.82446(12) 0.0183(2) Uani 1 1 d .
C2 C 0.92011(13) 0.12825(13) 0.72126(12) 0.0176(2) Uani 1 1 d .
C3 C 0.85584(13) -0.00121(13) 0.60538(11) 0.0166(2) Uani 1 1 d .
C4 C 0.90018(13) -0.13633(13) 0.59758(11) 0.0173(2) Uani 1 1 d .
C5 C 1.00504(13) -0.13749(13) 0.70325(12) 0.0181(2) Uani 1 1 d .
C6 C 1.08953(15) 0.25594(14) 0.95033(13) 0.0264(3) Uani 1 1 d .
H6A H 1.0052 0.2982 1.0115 0.040 Uiso 1 1 calc R
H6B H 1.1372 0.3289 0.9198 0.040 Uiso 1 1 calc R
H6C H 1.1703 0.2306 1.0022 0.040 Uiso 1 1 calc R
C7 C 0.87947(14) 0.27019(14) 0.73606(12) 0.0216(2) Uani 1 1 d .
C8 C 0.83784(14) -0.27240(14) 0.48124(12) 0.0216(2) Uani 1 1 d .
C9 C 1.05630(15) -0.28050(14) 0.69440(13) 0.0246(3) Uani 1 1 d .
H9A H 1.1399 -0.2593 0.7685 0.037 Uiso 1 1 calc R
H9B H 1.0963 -0.3355 0.6022 0.037 Uiso 1 1 calc R
H9C H 0.9662 -0.3402 0.7067 0.037 Uiso 1 1 calc R
C10 C 0.75152(13) 0.00282(13) 0.49890(12) 0.0194(2) Uani 1 1 d .
C11 C 0.66414(13) 0.00381(13) 0.40840(12) 0.0195(2) Uani 1 1 d .
C12 C 0.55699(13) 0.00408(13) 0.30071(12) 0.0182(2) Uani 1 1 d .
C13 C 0.51464(13) 0.13952(13) 0.30989(11) 0.0185(2) Uani 1 1 d .
H13A H 0.5576 0.2306 0.3850 0.022 Uiso 1 1 calc R
C14 C 0.40714(13) 0.13766(13) 0.20558(12) 0.0179(2) Uani 1 1 d .
C15 C 0.34427(13) 0.00421(13) 0.09556(11) 0.0182(2) Uani 1 1 d .
H15A H 0.2714 0.0042 0.0255 0.022 Uiso 1 1 calc R
C16 C 0.38854(13) -0.12933(13) 0.08858(11) 0.0181(2) Uani 1 1 d .
C17 C 0.49568(13) -0.13135(13) 0.19087(12) 0.0189(2) Uani 1 1 d .
H17A H 0.5261 -0.2225 0.1859 0.023 Uiso 1 1 calc R
C18 C 0.41987(15) 0.40219(13) 0.31434(13) 0.0247(3) Uani 1 1 d .
H18A H 0.3945 0.4056 0.4056 0.037 Uiso 1 1 calc R
H18B H 0.3745 0.4828 0.3016 0.037 Uiso 1 1 calc R
H18C H 0.5347 0.4139 0.3111 0.037 Uiso 1 1 calc R
C19 C 0.36771(16) -0.39313(13) -0.03866(13) 0.0264(3) Uani 1 1 d .
H19A H 0.4820 -0.3914 -0.0464 0.040 Uiso 1 1 calc R
H19B H 0.3134 -0.4731 -0.1239 0.040 Uiso 1 1 calc R
H19C H 0.3412 -0.4104 0.0433 0.040 Uiso 1 1 calc R

loop_
_atom_site_aniso_label
_atom_site_aniso_U_11
_atom_site_aniso_U_22
_atom_site_aniso_U_33
_atom_site_aniso_U_23
_atom_site_aniso_U_13
_atom_site_aniso_U_12
O1 0.0271(5) 0.0206(4) 0.0209(4) 0.0071(3) -0.0073(3) 0.0011(3)
O2 0.0234(4) 0.0214(4) 0.0233(4) 0.0107(3) -0.0054(3) 0.0029(3)
N1 0.0164(4) 0.0230(5) 0.0181(5) 0.0102(4) -0.0020(3) 0.0020(4)
N2 0.0287(6) 0.0305(6) 0.0271(6) 0.0066(5) -0.0030(4) -0.0018(5)
N3 0.0323(6) 0.0305(6) 0.0370(6) 0.0181(5) 0.0022(5) 0.0085(5)
C1 0.0151(5) 0.0233(5) 0.0177(5) 0.0100(4) 0.0000(4) 0.0024(4)
C2 0.0156(5) 0.0217(5) 0.0175(5) 0.0101(4) 0.0007(4) 0.0034(4)
C3 0.0130(5) 0.0237(5) 0.0156(5) 0.0107(4) 0.0009(4) 0.0019(4)
C4 0.0145(5) 0.0219(5) 0.0160(5) 0.0092(4) 0.0000(4) 0.0006(4)
C5 0.0154(5) 0.0232(5) 0.0185(5) 0.0115(4) 0.0005(4) 0.0024(4)
C6 0.0264(6) 0.0256(6) 0.0217(6) 0.0059(5) -0.0077(5) 0.0023(5)
C7 0.0201(5) 0.0251(6) 0.0212(5) 0.0113(4) -0.0001(4) 0.0034(4)
C8 0.0190(5) 0.0258(6) 0.0208(6) 0.0110(5) -0.0008(4) 0.0017(4)
C9 0.0251(6) 0.0237(6) 0.0275(6) 0.0136(5) -0.0035(5) 0.0033(5)
C10 0.0165(5) 0.0254(5) 0.0182(5) 0.0112(4) 0.0006(4) 0.0021(4)
C11 0.0163(5) 0.0254(6) 0.0187(5) 0.0113(4) 0.0011(4) 0.0026(4)
C12 0.0147(5) 0.0254(6) 0.0166(5) 0.0110(4) 0.0006(4) 0.0026(4)
C13 0.0157(5) 0.0240(5) 0.0163(5) 0.0094(4) -0.0012(4) 0.0014(4)
C14 0.0162(5) 0.0214(5) 0.0183(5) 0.0107(4) 0.0007(4) 0.0025(4)
C15 0.0157(5) 0.0239(6) 0.0164(5) 0.0105(4) -0.0024(4) 0.0014(4)
C16 0.0164(5) 0.0218(5) 0.0161(5) 0.0086(4) -0.0005(4) 0.0007(4)
C17 0.0177(5) 0.0236(5) 0.0182(5) 0.0113(4) 0.0001(4) 0.0042(4)
C18 0.0280(6) 0.0211(6) 0.0239(6) 0.0090(5) -0.0020(5) 0.0020(5)
C19 0.0347(7) 0.0212(6) 0.0221(6) 0.0081(5) -0.0004(5) 0.0043(5)

loop_
_atom_type_symbol
_atom_type_description
_atom_type_scat_dispersion_real
_atom_type_scat_dispersion_imag
_atom_type_scat_source
C C 0.0033 0.0016 'International Tables Vol C Tables 4.2.6.8 and 6.1.1.4'
H H 0.0000 0.0000 'International Tables Vol C Tables 4.2.6.8 and 6.1.1.4'
N N 0.0061 0.0033 'International Tables Vol C Tables 4.2.6.8 and 6.1.1.4'
O O 0.0106 0.0060 'International Tables Vol C Tables 4.2.6.8 and 6.1.1.4'

loop_
_geom_angle_atom_site_label_1
_geom_angle_atom_site_label_2
_geom_angle_atom_site_label_3
_geom_angle
C16 O1 C19 117.17(9)
C14 O2 C18 117.20(9)
C5 N1 C1 119.57(10)
N1 C1 C2 121.70(10)
N1 C1 C6 117.55(10)
C2 C1 C6 120.75(10)
C3 C2 C1 120.07(10)
C3 C2 C7 119.82(10)
C1 C2 C7 120.10(10)
C2 C3 C4 116.88(10)
C2 C3 C10 121.98(11)
C4 C3 C10 121.14(10)
C3 C4 C5 120.15(10)
C3 C4 C8 119.26(10)
C5 C4 C8 120.59(10)
N1 C5 C4 121.61(10)
N1 C5 C9 117.70(10)
C4 C5 C9 120.68(10)
N3 C7 C2 179.52(14)
N2 C8 C4 179.52(13)
C11 C10 C3 178.95(13)
C10 C11 C12 179.00(13)
C13 C12 C17 121.82(10)
C13 C12 C11 119.05(10)
C17 C12 C11 119.11(10)
C12 C13 C14 118.35(10)
O2 C14 C15 115.51(10)
O2 C14 C13 123.66(10)
C15 C14 C13 120.82(11)
C14 C15 C16 119.75(10)
O1 C16 C15 115.21(10)
O1 C16 C17 123.93(10)
C15 C16 C17 120.86(10)
C12 C17 C16 118.39(10)

loop_
_geom_bond_atom_site_label_1
_geom_bond_atom_site_label_2
_geom_bond_distance
O1 C16 1.3660(14)
O1 C19 1.4289(15)
O2 C14 1.3633(14)
O2 C18 1.4319(14)
N1 C5 1.3403(15)
N1 C1 1.3423(15)
N2 C8 1.1469(17)
N3 C7 1.1467(17)
C1 C2 1.4113(15)
C1 C6 1.4950(16)
C2 C3 1.3999(16)
C2 C7 1.4354(16)
C3 C4 1.4043(16)
C3 C10 1.4258(15)
C4 C5 1.4102(15)
C4 C8 1.4332(16)
C5 C9 1.4976(16)
C10 C11 1.1952(17)
C11 C12 1.4351(16)
C12 C13 1.3966(16)
C12 C17 1.3984(16)
C13 C14 1.4015(15)
C14 C15 1.3913(16)
C15 C16 1.3919(16)
C16 C17 1.3985(15)

loop_
_cod_related_entry_id
_cod_related_entry_database
_cod_related_entry_code
1 ChemSpider 30661393
